data_1573705
loop_
_publ_author_name
'Liu, Long-Hai'
'Wang, Si-Qi'
'Fan, Hua-Zhong'
'Cao, Qing'
'Cai, Zhongzheng'
'Zhu, Jian-Bo'

_publ_section_title
;
 Chemically Recyclable Poly(thioether-thioester)s via Ring-Opening
 Polymerization of Seven-Membered Thiolactones
;
_journal_name_full 'Polymer Chemistry'
_journal_paper_doi 10.1039/D4PY01442A
_journal_year 2024
_chemical_formula_moiety 'C5 H8 O S2'
_chemical_formula_sum 'C5 H8 O S2'
_chemical_formula_weight 148.23
_space_group_crystal_system triclinic
_space_group_IT_number 2
_space_group_name_Hall '-P 1'
_space_group_name_H-M_alt 'P -1'
_atom_sites_solution_hydrogens geom
_atom_sites_solution_primary dual
_audit_creation_date 2024-03-18
_audit_creation_method
;
Olex2 1.3
(compiled 2020.11.12 svn.r5f609507 for OlexSys, GUI svn.r6408)
;
_audit_update_record
;
2024-05-10 deposited with the CCDC.	2025-01-15 downloaded from the CCDC.
;
_cell_angle_alpha 93.346(6)
_cell_angle_beta 92.138(5)
_cell_angle_gamma 109.112(5)
_cell_formula_units_Z 4
_cell_length_a 8.2387(12)
_cell_length_b 8.2964(13)
_cell_length_c 10.4688(17)
_cell_measurement_reflns_used 4919
_cell_measurement_temperature 285(2)
_cell_measurement_theta_max 26.597
_cell_measurement_theta_min 3.138
_cell_volume 673.76(18)
_computing_cell_refinement 'SAINT V8.40B (?, 2016)'
_computing_data_reduction 'SAINT V8.40B (?, 2016)'
_computing_molecular_graphics 'Olex2 1.3 (Dolomanov et al., 2009)'
_computing_publication_material 'Olex2 1.3 (Dolomanov et al., 2009)'
_computing_structure_refinement 'SHELXL 2014/7 (Sheldrick, 2015)'
_computing_structure_solution 'SHELXT 2018/2 (Sheldrick, 2018)'
_diffrn_ambient_temperature 285.0
_diffrn_measured_fraction_theta_full 0.992
_diffrn_measured_fraction_theta_max 0.987
_diffrn_measurement_device_type 'Bruker APEX-II CCD'
_diffrn_measurement_method '\f and \w scans'
_diffrn_radiation_type MoK\a
_diffrn_radiation_wavelength 0.71073
_diffrn_reflns_av_R_equivalents 0.0497
_diffrn_reflns_av_unetI/netI 0.0410
_diffrn_reflns_Laue_measured_fraction_full 0.992
_diffrn_reflns_Laue_measured_fraction_max 0.987
_diffrn_reflns_limit_h_max 10
_diffrn_reflns_limit_h_min -10
_diffrn_reflns_limit_k_max 10
_diffrn_reflns_limit_k_min -10
_diffrn_reflns_limit_l_max 13
_diffrn_reflns_limit_l_min -13
_diffrn_reflns_number 13114
_diffrn_reflns_point_group_measured_fraction_full 0.992
_diffrn_reflns_point_group_measured_fraction_max 0.987
_diffrn_reflns_theta_full 25.242
_diffrn_reflns_theta_max 27.591
_diffrn_reflns_theta_min 1.952
_diffrn_source_current 1.4
_diffrn_source_power 0.07
_diffrn_source_voltage 50.0
_diffrn_standards_number 0
_exptl_absorpt_coefficient_mu 0.688
_exptl_absorpt_correction_T_max 0.7456
_exptl_absorpt_correction_T_min 0.6738
_exptl_absorpt_correction_type multi-scan
_exptl_absorpt_process_details
;
SADABS-2016/2 (Bruker,2016/2) was used for absorption correction.
wR2(int) was 0.0758 before and 0.0604 after correction.
The Ratio of minimum to maximum transmission is 0.9037.
The \l/2 correction factor is Not present.
;
_exptl_crystal_colour 'clear light colourless'
_exptl_crystal_colour_lustre clear
_exptl_crystal_colour_modifier light
_exptl_crystal_colour_primary colourless
_exptl_crystal_density_diffrn 1.461
_exptl_crystal_description block
_exptl_crystal_F_000 312
_exptl_crystal_size_max 0.42
_exptl_crystal_size_mid 0.22
_exptl_crystal_size_min 0.21
_refine_diff_density_max 0.324
_refine_diff_density_min -0.321
_refine_diff_density_rms 0.063
_refine_ls_extinction_method none
_refine_ls_goodness_of_fit_ref 1.052
_refine_ls_hydrogen_treatment constr
_refine_ls_matrix_type full
_refine_ls_number_parameters 145
_refine_ls_number_reflns 3089
_refine_ls_number_restraints 0
_refine_ls_restrained_S_all 1.052
_refine_ls_R_factor_all 0.0657
_refine_ls_R_factor_gt 0.0453
_refine_ls_shift/su_max 0.000
_refine_ls_shift/su_mean 0.000
_refine_ls_structure_factor_coef Fsqd
_refine_ls_weighting_details 'w=1/[\s^2^(Fo^2^)+(0.0434P)^2^+0.5198P] where P=(Fo^2^+2Fc^2^)/3'
_refine_ls_weighting_scheme calc
_refine_ls_wR_factor_gt 0.1110
_refine_ls_wR_factor_ref 0.1200
_reflns_Friedel_coverage 0.000
_reflns_number_gt 2304
_reflns_number_total 3089
_reflns_threshold_expression 'I > 2\s(I)'
_cod_data_source_file d4py01442a2.cif
_cod_data_source_block mo_zjb_llh_4_26_0m_a
_cod_database_code 1573705
_shelx_shelxl_version_number 2014/7
_shelx_space_group_comment
;
The symmetry employed for this shelxl refinement is uniquely defined
by the following loop, which should always be used as a source of
symmetry information in preference to the above space-group names.
They are only intended as comments.
;
_shelx_estimated_absorpt_t_max 0.869
_shelx_estimated_absorpt_t_min 0.761
_olex2_refinement_description
;
1. Fixed Uiso
 At 1.2 times of:
  All C(H,H) groups
2.a Secondary CH2 refined with riding coordinates:
 C008(H00A,H00B), C009(H00I,H00J), C00B(H00C,H00D), C00C(H00K,H00L), C00D(H00E,
 H00F), C00E(H00M,H00N), C00F(H00G,H00H), C00G(H00O,H00P)
;
_olex2_submission_special_instructions 'No special instructions were received'

loop_
_space_group_symop_operation_xyz
'x, y, z'
'-x, -y, -z'

loop_
_atom_site_label
_atom_site_type_symbol
_atom_site_fract_x
_atom_site_fract_y
_atom_site_fract_z
_atom_site_U_iso_or_equiv
_atom_site_adp_type
_atom_site_occupancy
_atom_site_site_symmetry_order
_atom_site_calc_flag
_atom_site_refinement_flags_posn
_atom_site_refinement_flags_adp
_atom_site_refinement_flags_occupancy
_atom_site_disorder_assembly
_atom_site_disorder_group
S001 S 0.92558(10) 0.22368(10) 0.90320(8) 0.0541(2) Uani 1 1 d . . . . .
S002 S 0.73553(10) 0.62099(11) 0.64476(8) 0.0551(2) Uani 1 1 d . . . . .
S003 S 0.61531(10) 0.23780(11) 1.16621(8) 0.0556(2) Uani 1 1 d . . . . .
S004 S 0.72088(11) 0.92217(11) 0.38459(9) 0.0582(2) Uani 1 1 d . . . . .
O005 O 0.7859(3) 0.3929(3) 0.4926(3) 0.0700(7) Uani 1 1 d . . . . .
O006 O 0.3834(3) 0.2655(3) 1.0102(3) 0.0695(7) Uani 1 1 d . . . . .
C007 C 0.8016(3) 0.5425(4) 0.5027(3) 0.0455(6) Uani 1 1 d . . . . .
C008 C 0.6552(4) 0.3640(4) 0.9193(3) 0.0484(7) Uani 1 1 d . . . . .
H00A H 0.7538 0.4565 0.9576 0.058 Uiso 1 1 calc R U . . .
H00B H 0.5959 0.4115 0.8579 0.058 Uiso 1 1 calc R U . . .
C009 C 0.8689(4) 0.6588(4) 0.3990(3) 0.0461(6) Uani 1 1 d . . . . .
H00I H 0.9177 0.6009 0.3358 0.055 Uiso 1 1 calc R U . . .
H00J H 0.9602 0.7596 0.4355 0.055 Uiso 1 1 calc R U . . .
C00A C 0.5368(4) 0.2915(4) 1.0218(3) 0.0460(6) Uani 1 1 d . . . . .
C00B C 0.8426(4) 0.2790(4) 1.1555(3) 0.0479(7) Uani 1 1 d . . . . .
H00C H 0.8940 0.3947 1.1304 0.058 Uiso 1 1 calc R U . . .
H00D H 0.8918 0.2743 1.2402 0.058 Uiso 1 1 calc R U . . .
C00C C 0.7292(4) 0.7144(4) 0.3325(3) 0.0504(7) Uani 1 1 d . . . . .
H00K H 0.6183 0.6301 0.3449 0.060 Uiso 1 1 calc R U . . .
H00L H 0.7455 0.7123 0.2412 0.060 Uiso 1 1 calc R U . . .
C00D C 0.7184(4) 0.2316(4) 0.8487(3) 0.0535(7) Uani 1 1 d . . . . .
H00E H 0.7225 0.2537 0.7587 0.064 Uiso 1 1 calc R U . . .
H00F H 0.6338 0.1195 0.8550 0.064 Uiso 1 1 calc R U . . .
C00E C 0.7746(4) 0.8468(4) 0.6368(3) 0.0510(7) Uani 1 1 d . . . . .
H00M H 0.7676 0.8953 0.7221 0.061 Uiso 1 1 calc R U . . .
H00N H 0.8914 0.8992 0.6119 0.061 Uiso 1 1 calc R U . . .
C00F C 0.8938(4) 0.1590(4) 1.0632(3) 0.0533(7) Uani 1 1 d . . . . .
H00G H 0.8053 0.0475 1.0594 0.064 Uiso 1 1 calc R U . . .
H00H H 0.9995 0.1463 1.0977 0.064 Uiso 1 1 calc R U . . .
C00G C 0.6549(4) 0.8954(5) 0.5462(3) 0.0567(8) Uani 1 1 d . . . . .
H00O H 0.6426 1.0015 0.5807 0.068 Uiso 1 1 calc R U . . .
H00P H 0.5425 0.8079 0.5436 0.068 Uiso 1 1 calc R U . . .

loop_
_atom_site_aniso_label
_atom_site_aniso_U_11
_atom_site_aniso_U_22
_atom_site_aniso_U_33
_atom_site_aniso_U_23
_atom_site_aniso_U_13
_atom_site_aniso_U_12
S001 0.0558(4) 0.0529(4) 0.0551(5) -0.0001(3) 0.0171(3) 0.0194(4)
S002 0.0547(4) 0.0627(5) 0.0454(4) 0.0202(4) 0.0096(3) 0.0125(4)
S003 0.0536(4) 0.0679(5) 0.0456(4) 0.0169(4) 0.0150(3) 0.0171(4)
S004 0.0556(5) 0.0628(5) 0.0656(5) 0.0275(4) 0.0088(4) 0.0277(4)
O005 0.0722(15) 0.0428(13) 0.0946(19) 0.0107(12) -0.0041(13) 0.0184(11)
O006 0.0438(12) 0.0774(17) 0.0884(18) 0.0020(13) 0.0025(11) 0.0224(11)
C007 0.0384(14) 0.0452(16) 0.0522(17) 0.0079(12) -0.0050(12) 0.0128(12)
C008 0.0563(17) 0.0493(16) 0.0427(16) 0.0141(12) 0.0029(12) 0.0201(13)
C009 0.0475(15) 0.0510(16) 0.0435(15) 0.0040(12) 0.0104(12) 0.0202(13)
C00A 0.0448(16) 0.0403(15) 0.0526(17) -0.0007(12) 0.0020(12) 0.0145(12)
C00B 0.0507(16) 0.0508(16) 0.0411(15) 0.0062(12) 0.0003(12) 0.0150(13)
C00C 0.0491(16) 0.0678(19) 0.0328(14) 0.0092(13) 0.0026(12) 0.0163(14)
C00D 0.0637(19) 0.0549(18) 0.0367(15) -0.0006(13) 0.0030(13) 0.0135(15)
C00E 0.0493(16) 0.0603(18) 0.0407(15) -0.0061(13) 0.0044(12) 0.0160(14)
C00F 0.0601(18) 0.0493(17) 0.0560(19) 0.0082(14) 0.0009(14) 0.0251(15)
C00G 0.0523(17) 0.066(2) 0.060(2) 0.0041(16) 0.0082(14) 0.0305(16)

loop_
_atom_type_symbol
_atom_type_description
_atom_type_scat_dispersion_real
_atom_type_scat_dispersion_imag
_atom_type_scat_source
C C 0.0033 0.0016 'International Tables Vol C Tables 4.2.6.8 and 6.1.1.4'
H H 0.0000 0.0000 'International Tables Vol C Tables 4.2.6.8 and 6.1.1.4'
O O 0.0106 0.0060 'International Tables Vol C Tables 4.2.6.8 and 6.1.1.4'
S S 0.1246 0.1234 'International Tables Vol C Tables 4.2.6.8 and 6.1.1.4'

loop_
_geom_angle_atom_site_label_1
_geom_angle_atom_site_label_2
_geom_angle_atom_site_label_3
_geom_angle
_geom_angle_site_symmetry_1
_geom_angle_site_symmetry_3
_geom_angle_publ_flag
C00F S001 C00D 103.63(15) . . ?
C007 S002 C00E 108.47(14) . . ?
C00A S003 C00B 107.55(14) . . ?
C00G S004 C00C 103.01(15) . . ?
O005 C007 S002 117.2(2) . . ?
O005 C007 C009 122.5(3) . . ?
C009 C007 S002 120.3(2) . . ?
H00A C008 H00B 107.8 . . ?
C00A C008 H00A 109.0 . . ?
C00A C008 H00B 109.0 . . ?
C00A C008 C00D 113.1(2) . . ?
C00D C008 H00A 109.0 . . ?
C00D C008 H00B 109.0 . . ?
C007 C009 H00I 109.1 . . ?
C007 C009 H00J 109.1 . . ?
C007 C009 C00C 112.6(2) . . ?
H00I C009 H00J 107.8 . . ?
C00C C009 H00I 109.1 . . ?
C00C C009 H00J 109.1 . . ?
O006 C00A S003 116.6(2) . . ?
O006 C00A C008 122.4(3) . . ?
C008 C00A S003 121.0(2) . . ?
S003 C00B H00C 108.2 . . ?
S003 C00B H00D 108.2 . . ?
H00C C00B H00D 107.4 . . ?
C00F C00B S003 116.2(2) . . ?
C00F C00B H00C 108.2 . . ?
C00F C00B H00D 108.2 . . ?
S004 C00C H00K 108.2 . . ?
S004 C00C H00L 108.2 . . ?
C009 C00C S004 116.5(2) . . ?
C009 C00C H00K 108.2 . . ?
C009 C00C H00L 108.2 . . ?
H00K C00C H00L 107.3 . . ?
S001 C00D H00E 108.1 . . ?
S001 C00D H00F 108.1 . . ?
C008 C00D S001 116.6(2) . . ?
C008 C00D H00E 108.1 . . ?
C008 C00D H00F 108.1 . . ?
H00E C00D H00F 107.3 . . ?
S002 C00E H00M 108.3 . . ?
S002 C00E H00N 108.3 . . ?
H00M C00E H00N 107.4 . . ?
C00G C00E S002 116.1(2) . . ?
C00G C00E H00M 108.3 . . ?
C00G C00E H00N 108.3 . . ?
S001 C00F H00G 108.4 . . ?
S001 C00F H00H 108.4 . . ?
C00B C00F S001 115.6(2) . . ?
C00B C00F H00G 108.4 . . ?
C00B C00F H00H 108.4 . . ?
H00G C00F H00H 107.4 . . ?
S004 C00G H00O 108.4 . . ?
S004 C00G H00P 108.4 . . ?
C00E C00G S004 115.5(2) . . ?
C00E C00G H00O 108.4 . . ?
C00E C00G H00P 108.4 . . ?
H00O C00G H00P 107.5 . . ?

loop_
_geom_bond_atom_site_label_1
_geom_bond_atom_site_label_2
_geom_bond_distance
_geom_bond_site_symmetry_2
_geom_bond_publ_flag
S001 C00D 1.802(3) . ?
S001 C00F 1.791(3) . ?
S002 C007 1.764(3) . ?
S002 C00E 1.801(3) . ?
S003 C00A 1.759(3) . ?
S003 C00B 1.799(3) . ?
S004 C00C 1.801(3) . ?
S004 C00G 1.800(3) . ?
O005 C007 1.203(3) . ?
O006 C00A 1.210(3) . ?
C007 C009 1.495(4) . ?
C008 H00A 0.9700 . ?
C008 H00B 0.9700 . ?
C008 C00A 1.495(4) . ?
C008 C00D 1.527(4) . ?
C009 H00I 0.9700 . ?
C009 H00J 0.9700 . ?
C009 C00C 1.532(4) . ?
C00B H00C 0.9700 . ?
C00B H00D 0.9700 . ?
C00B C00F 1.515(4) . ?
C00C H00K 0.9700 . ?
C00C H00L 0.9700 . ?
C00D H00E 0.9700 . ?
C00D H00F 0.9700 . ?
C00E H00M 0.9700 . ?
C00E H00N 0.9700 . ?
C00E C00G 1.506(4) . ?
C00F H00G 0.9700 . ?
C00F H00H 0.9700 . ?
C00G H00O 0.9700 . ?
C00G H00P 0.9700 . ?

loop_
_geom_torsion_atom_site_label_1
_geom_torsion_atom_site_label_2
_geom_torsion_atom_site_label_3
_geom_torsion_atom_site_label_4
_geom_torsion
_geom_torsion_site_symmetry_1
_geom_torsion_site_symmetry_2
_geom_torsion_site_symmetry_3
_geom_torsion_site_symmetry_4
_geom_torsion_publ_flag
S002 C007 C009 C00C -68.9(3) . . . . ?
S002 C00E C00G S004 -89.3(3) . . . . ?
S003 C00B C00F S001 91.0(3) . . . . ?
O005 C007 C009 C00C 109.3(3) . . . . ?
C007 S002 C00E C00G 73.0(2) . . . . ?
C007 C009 C00C S004 99.0(3) . . . . ?
C00A S003 C00B C00F -70.4(2) . . . . ?
C00A C008 C00D S001 -96.4(3) . . . . ?
C00B S003 C00A O006 177.3(2) . . . . ?
C00B S003 C00A C008 -2.2(3) . . . . ?
C00C S004 C00G C00E 60.5(3) . . . . ?
C00D S001 C00F C00B -61.0(3) . . . . ?
C00D C008 C00A S003 72.8(3) . . . . ?
C00D C008 C00A O006 -106.6(3) . . . . ?
C00E S002 C007 O005 179.3(2) . . . . ?
C00E S002 C007 C009 -2.4(3) . . . . ?
C00F S001 C00D C008 64.2(3) . . . . ?
C00G S004 C00C C009 -67.3(2) . . . . ?
